data_1532844
loop_
_publ_author_name
'Mairesse, G.'
'Roussel, P.'
'Vannier, R.N.'
'Anne, M.'
'Nowogrocki, G.'
'Pirovano, C.'

_publ_section_title
;
 Crystal structure determination of alpha-, beta- and gamma-(Bi4 V2 O11)
 polymorphs. Part I: gamma- and beta-(Bi4 V2 O11)
;
_journal_name_full 'Solid State Sciences'
_journal_page_first 851
_journal_page_last 859
_journal_volume 5
_journal_year 2003
_chemical_formula_sum 'Bi4 O11 V2'
_chemical_name_systematic 'Bi4 (V2 O11)'
_space_group_IT_number 63
_symmetry_space_group_name_Hall '-A 2 2a'
_symmetry_space_group_name_H-M 'A m a m'
_cell_angle_alpha 90
_cell_angle_beta 90
_cell_angle_gamma 90
_cell_formula_units_Z 4
_cell_length_a 11.2333
_cell_length_b 5.64925
_cell_length_c 15.3471
_cell_volume 973.923
_citation_journal_id_ASTM SSSCFJ
_cod_data_source_file Mairesse_SSSCFJ_2003_1030.cif
_cod_data_source_block Bi4O11V2
_cod_original_cell_volume 973.9227
_cod_original_sg_symbol_Hall '-C 2c 2 (z,y,-x)'
_cod_database_code 1532844

loop_
_symmetry_equiv_pos_as_xyz
x,y,z
x+1/2,-y,-z
-x,-y,z
-x+1/2,y,-z
-x,-y,-z
-x-1/2,y,z
x,y,-z
x-1/2,-y,z
x,y+1/2,z+1/2
x+1/2,-y+1/2,-z+1/2
-x,-y+1/2,z+1/2
-x+1/2,y+1/2,-z+1/2
-x,-y+1/2,-z+1/2
-x-1/2,y+1/2,z+1/2
x,y+1/2,-z+1/2
x-1/2,-y+1/2,z+1/2

loop_
_atom_site_label
_atom_site_type_symbol
_atom_site_fract_x
_atom_site_fract_y
_atom_site_fract_z
_atom_site_occupancy
_atom_site_U_iso_or_equiv
V2 V+5 0.25 0.045 0 1 0.0
O2 O-2 0.25 0.941 0.1015 1 0.0
O3 O-2 0.124 0.225 0 1 0.0
O1 O-2 0.121 0.2517 0.249 1 0.0
V1 V+5 0.018 0.471 0 0.5 0.0
Bi2 Bi+3 0.25 0.5381 0.1684 1 0.0
Bi1 Bi+3 0 0 0.1697 1 0.0
O4 O-2 0.075 0.654 0.0631 0.75 0.0
